data_4514903
loop_
_publ_author_name
'Dolui, Dependu'
'Khandelwal, Shikha'
'Shaik, Althaf'
'Gaat, Deepika'
'Thiruvenkatam, Vijay'
'Dutta, Arnab'

_publ_section_title
;
 Enzyme-Inspired Synthetic Proton Relays Generate Fast and Acid-Stable
 Cobalt-Based H2 Production Electrocatalysts
;
_journal_name_full 'ACS Catalysis'
_journal_page_first 10115
_journal_paper_doi 10.1021/acscatal.9b02953
_journal_year 2019
_chemical_formula_sum 'C22 H35 Cl2 Co N6 O7.5'
_chemical_formula_weight 633.39
_space_group_crystal_system triclinic
_space_group_IT_number 1
_space_group_name_Hall 'P 1'
_space_group_name_H-M_alt 'P 1'
_symmetry_space_group_name_Hall 'P 1'
_symmetry_space_group_name_H-M 'P 1'
_atom_sites_solution_hydrogens mixed
_audit_creation_method SHELXL-2014/7
_cell_angle_alpha 63.668(5)
_cell_angle_beta 88.605(7)
_cell_angle_gamma 74.638(6)
_cell_formula_units_Z 4
_cell_length_a 13.559(2)
_cell_length_b 15.380(2)
_cell_length_c 15.989(3)
_cell_measurement_reflns_used 9745
_cell_measurement_temperature 100(2)
_cell_measurement_theta_max 28.29
_cell_measurement_theta_min 2.23
_cell_volume 2864.8(8)
_computing_cell_refinement 'Bruker SAINT'
_computing_data_collection 'Bruker APEX2'
_computing_data_reduction 'Bruker SAINT'
_computing_molecular_graphics 'Bruker SHELXTL'
_computing_publication_material 'Bruker SHELXTL'
_computing_structure_refinement 'SHELXL-2014 (Sheldrick 2014)'
_computing_structure_solution 'SHELXS-97 (Sheldrick 2008)'
_diffrn_ambient_temperature 100(2)
_diffrn_measured_fraction_theta_full 0.999
_diffrn_measured_fraction_theta_max 0.997
_diffrn_measurement_device_type 'Bruker APEX-II CCD'
_diffrn_measurement_method '\f and \w scans'
_diffrn_radiation_type MoK\a
_diffrn_radiation_wavelength 0.71073
_diffrn_reflns_av_R_equivalents 0.0374
_diffrn_reflns_av_unetI/netI 0.0547
_diffrn_reflns_Laue_measured_fraction_full 0.999
_diffrn_reflns_Laue_measured_fraction_max 0.997
_diffrn_reflns_limit_h_max 18
_diffrn_reflns_limit_h_min -18
_diffrn_reflns_limit_k_max 20
_diffrn_reflns_limit_k_min -20
_diffrn_reflns_limit_l_max 21
_diffrn_reflns_limit_l_min -21
_diffrn_reflns_number 77427
_diffrn_reflns_point_group_measured_fraction_full 0.999
_diffrn_reflns_point_group_measured_fraction_max 0.997
_diffrn_reflns_theta_full 25.242
_diffrn_reflns_theta_max 28.286
_diffrn_reflns_theta_min 2.232
_exptl_absorpt_coefficient_mu 0.838
_exptl_absorpt_correction_T_max 0.7457
_exptl_absorpt_correction_T_min 0.6516
_exptl_absorpt_correction_type multi-scan
_exptl_absorpt_process_details
;
(SADABS; Bruker, 2012/1)
;
_exptl_crystal_colour yellow
_exptl_crystal_density_diffrn 1.467
_exptl_crystal_description blocks
_exptl_crystal_F_000 1318
_exptl_crystal_size_max 0.4
_exptl_crystal_size_mid 0.2
_exptl_crystal_size_min 0.2
_refine_diff_density_max 2.055
_refine_diff_density_min -0.579
_refine_diff_density_rms 0.092
_refine_ls_abs_structure_details
;
 Refined as an inversion twin.
;
_refine_ls_abs_structure_Flack 0.033(11)
_refine_ls_extinction_method none
_refine_ls_goodness_of_fit_ref 1.035
_refine_ls_hydrogen_treatment mixed
_refine_ls_matrix_type full
_refine_ls_number_parameters 1437
_refine_ls_number_reflns 28211
_refine_ls_number_restraints 3
_refine_ls_restrained_S_all 1.035
_refine_ls_R_factor_all 0.0566
_refine_ls_R_factor_gt 0.0466
_refine_ls_shift/su_max 0.017
_refine_ls_shift/su_mean 0.000
_refine_ls_structure_factor_coef Fsqd
_refine_ls_weighting_details 'w=1/[\s^2^(Fo^2^)+(0.0561P)^2^+3.1264P] where P=(Fo^2^+2Fc^2^)/3'
_refine_ls_weighting_scheme calc
_refine_ls_wR_factor_gt 0.1156
_refine_ls_wR_factor_ref 0.1214
_reflns_Friedel_coverage 1.000
_reflns_Friedel_fraction_full 0.999
_reflns_Friedel_fraction_max 0.997
_reflns_number_gt 24334
_reflns_number_total 28211
_reflns_threshold_expression 'I > 2\s(I)'
_cod_data_source_file cs9b02953_si_003.cif
_cod_data_source_block shelx
_cod_depositor_comments
;

2020-07-06
Z value and formula fixed to values more according to usual
chemical conventions.                 miguel
;
_cod_original_formula_sum 'C88 H140 Cl8 Co4 N24 O30'
_cod_original_formula_weight 2533.56
_cod_original_formula_units_Z 1
_cod_database_code 4514903
_shelx_shelxl_version_number 2014/7
_shelx_space_group_comment
;
The symmetry employed for this shelxl refinement is uniquely defined
by the following loop, which should always be used as a source of
symmetry information in preference to the above space-group names.
They are only intended as comments.
;

loop_
_space_group_symop_operation_xyz
'x, y, z'

loop_
_atom_site_label
_atom_site_type_symbol
_atom_site_fract_x
_atom_site_fract_y
_atom_site_fract_z
_atom_site_U_iso_or_equiv
_atom_site_adp_type
_atom_site_occupancy
_atom_site_site_symmetry_order
_atom_site_calc_flag
_atom_site_refinement_flags_posn
_atom_site_refinement_flags_adp
C9C C 0.0258(4) 0.5239(4) 0.1265(3) 0.0129(9) Uani 1 1 d . .
H9C H -0.0118 0.4917 0.1059 0.016 Uiso 1 1 calc R U
C8C C 0.0967(4) 0.4653(4) 0.2059(3) 0.0129(9) Uani 1 1 d . .
H8C H 0.1071 0.3943 0.2387 0.015 Uiso 1 1 calc R U
C7C C 0.1522(4) 0.5112(4) 0.2370(3) 0.0131(9) Uani 1 1 d . .
C6C C 0.1356(4) 0.6149(4) 0.1869(3) 0.0138(9) Uani 1 1 d . .
H6C H 0.1730 0.6485 0.2060 0.017 Uiso 1 1 calc R U
C5C C 0.0632(4) 0.6691(4) 0.1079(4) 0.0138(10) Uani 1 1 d . .
H5C H 0.0518 0.7403 0.0739 0.017 Uiso 1 1 calc R U
C4C C -0.2357(4) 0.7761(4) 0.0586(3) 0.0118(9) Uani 1 1 d . .
Cl4 Cl 0.35063(11) 1.17937(10) 0.15428(10) 0.0219(3) Uani 1 1 d . .
C3C C -0.2542(4) 0.6823(3) 0.0676(3) 0.0103(9) Uani 1 1 d . .
Cl3 Cl 0.59599(10) 0.83975(10) 0.62157(10) 0.0208(3) Uani 1 1 d . .
C2C C 0.0480(4) 0.6395(4) -0.1369(3) 0.0130(10) Uani 1 1 d . .
Cl2 Cl 0.58173(11) 0.28189(11) 0.64925(10) 0.0241(3) Uani 1 1 d . .
C1C C 0.0686(4) 0.7306(4) -0.1446(4) 0.0134(10) Uani 1 1 d . .
Cl5 Cl 0.40624(11) -0.37771(11) 1.20069(10) 0.0226(3) Uani 1 1 d . .
C10C C 0.2285(4) 0.4504(4) 0.3239(3) 0.0137(9) Uani 1 1 d . .
H10A H 0.2224 0.4890 0.3605 0.016 Uiso 1 1 calc R U
H10B H 0.2117 0.3865 0.3636 0.016 Uiso 1 1 calc R U
C11C C 0.3573(4) 0.3727(4) 0.2408(4) 0.0165(10) Uani 1 1 d . .
H11A H 0.3196 0.4181 0.1776 0.020 Uiso 1 1 calc R U
H11B H 0.3316 0.3124 0.2689 0.020 Uiso 1 1 calc R U
C15C C 0.6473(4) 0.1905(4) 0.4651(4) 0.0209(11) Uani 1 1 d . .
H15C H 0.6917 0.2017 0.5020 0.025 Uiso 1 1 calc R U
C14C C 0.5960(4) 0.2692(4) 0.3793(4) 0.0219(11) Uani 1 1 d . .
H14C H 0.6055 0.3343 0.3592 0.026 Uiso 1 1 calc R U
C13C C 0.5321(4) 0.2557(4) 0.3229(4) 0.0180(10) Uani 1 1 d . .
C12C C 0.4720(4) 0.3405(4) 0.2322(4) 0.0180(10) Uani 1 1 d . .
H12A H 0.4819 0.3183 0.1824 0.022 Uiso 1 1 calc R U
H12B H 0.4993 0.3995 0.2131 0.022 Uiso 1 1 calc R U
C18C C 0.5206(5) 0.1591(4) 0.3544(4) 0.0294(13) Uani 1 1 d . .
H18C H 0.4781 0.1470 0.3167 0.035 Uiso 1 1 calc R U
C17C C 0.5697(5) 0.0802(5) 0.4394(5) 0.0309(14) Uani 1 1 d . .
H17C H 0.5603 0.0151 0.4592 0.037 Uiso 1 1 calc R U
C16C C 0.6321(4) 0.0954(4) 0.4954(4) 0.0218(11) Uani 1 1 d . .
Co1A Co 1.09426(5) 0.15330(4) 0.48003(4) 0.00883(13) Uani 1 1 d . .
C19C C 0.1494(4) 0.7739(4) -0.1998(4) 0.0223(12) Uani 1 1 d . .
H19A H 0.2171 0.7245 -0.1740 0.033 Uiso 1 1 calc R U
H19B H 0.1485 0.8359 -0.1959 0.033 Uiso 1 1 calc R U
H19C H 0.1355 0.7895 -0.2656 0.033 Uiso 1 1 calc R U
C1A C 1.2409(4) 0.1438(3) 0.6002(3) 0.0111(9) Uani 1 1 d . .
N1A N 1.1629(3) 0.2069(3) 0.5386(3) 0.0106(8) Uani 1 1 d . .
O1A O 1.1355(3) 0.3048(2) 0.5166(2) 0.0133(7) Uani 1 1 d . .
H1A H 1.0840 0.3352 0.4761 0.020 Uiso 1 1 calc R U
Cl1A Cl 1.20258(9) 0.18439(8) 0.36891(8) 0.0122(2) Uani 1 1 d . .
Co1B Co 1.10122(5) 0.65247(4) 0.48151(4) 0.00897(13) Uani 1 1 d . .
C1B C 1.2436(4) 0.6398(4) 0.6082(3) 0.0112(9) Uani 1 1 d . .
N1B N 1.1696(3) 0.7047(3) 0.5429(3) 0.0108(8) Uani 1 1 d . .
O1B O 1.1414(3) 0.8027(3) 0.5203(3) 0.0157(7) Uani 1 1 d . .
H1B H 1.0927 0.8331 0.4769 0.024 Uiso 1 1 calc R U
Cl1B Cl 1.21449(9) 0.67788(9) 0.37351(8) 0.0125(2) Uani 1 1 d . .
O1C O 0.0168(3) 0.8584(3) -0.1003(3) 0.0148(7) Uani 1 1 d . .
N1C N 0.0084(3) 0.7716(3) -0.0989(3) 0.0114(8) Uani 1 1 d . .
Co1C Co -0.08956(5) 0.70440(5) -0.03462(4) 0.00864(13) Uani 1 1 d . .
Cl1C Cl -0.20110(9) 0.79825(8) -0.16674(8) 0.0120(2) Uani 1 1 d . .
Co1D Co -0.09249(5) 1.20233(5) -0.03057(4) 0.00905(13) Uani 1 1 d . .
O1D O 0.0107(3) 1.3557(3) -0.0882(3) 0.0146(7) Uani 1 1 d . .
C1D C 0.0706(4) 1.2301(4) -0.1338(4) 0.0143(10) Uani 1 1 d . .
N1D N 0.0070(3) 1.2695(3) -0.0898(3) 0.0114(8) Uani 1 1 d . .
Cl1D Cl -0.19952(9) 1.29512(8) -0.16459(8) 0.0124(2) Uani 1 1 d . .
C22C C -0.3043(4) 0.8442(4) 0.0920(4) 0.0146(10) Uani 1 1 d . .
H22A H -0.3738 0.8685 0.0596 0.022 Uiso 1 1 calc R U
H22B H -0.2779 0.9020 0.0787 0.022 Uiso 1 1 calc R U
H22C H -0.3066 0.8070 0.1598 0.022 Uiso 1 1 calc R U
C21C C -0.3357(4) 0.6393(4) 0.1206(4) 0.0186(11) Uani 1 1 d . .
H21A H -0.3141 0.6070 0.1881 0.028 Uiso 1 1 calc R U
H21B H -0.3467 0.5890 0.1028 0.028 Uiso 1 1 calc R U
H21C H -0.3998 0.6936 0.1057 0.028 Uiso 1 1 calc R U
C20C C 0.1059(4) 0.5793(4) -0.1843(4) 0.0155(10) Uani 1 1 d . .
H20A H 0.1040 0.6242 -0.2513 0.023 Uiso 1 1 calc R U
H20B H 0.0740 0.5264 -0.1766 0.023 Uiso 1 1 calc R U
H20C H 0.1775 0.5482 -0.1560 0.023 Uiso 1 1 calc R U
O1W O 0.1516(3) 0.3598(3) 1.0504(3) 0.0233(9) Uani 1 1 d G .
H1W H 0.2005 0.3040 1.0811 0.035 Uiso 1 1 d G U
O2A O 1.2061(3) -0.0566(2) 0.5573(3) 0.0134(7) Uani 1 1 d . .
C2A C 1.2599(4) 0.0397(4) 0.6129(3) 0.0127(9) Uani 1 1 d . .
N2A N 1.1967(3) 0.0323(3) 0.5581(3) 0.0115(8) Uani 1 1 d . .
O2B O 1.2067(3) 0.4412(3) 0.5622(3) 0.0135(7) Uani 1 1 d . .
C2B C 1.2602(4) 0.5369(4) 0.6198(3) 0.0117(9) Uani 1 1 d . .
N2B N 1.1989(3) 0.5303(3) 0.5638(3) 0.0106(8) Uani 1 1 d . .
O2D O -0.0505(3) 1.0323(3) -0.0653(3) 0.0144(7) Uani 1 1 d . .
H2D H -0.1003 1.0286 -0.0328 0.022 Uiso 1 1 calc R U
C2D C 0.0528(4) 1.1376(4) -0.1276(4) 0.0124(10) Uani 1 1 d . .
N2D N -0.0227(3) 1.1136(3) -0.0794(3) 0.0107(8) Uani 1 1 d . .
O2C O -0.0554(3) 0.5353(3) -0.0711(2) 0.0137(7) Uani 1 1 d . .
H2C H -0.1036 0.5315 -0.0368 0.021 Uiso 1 1 calc R U
N2C N -0.0260(3) 0.6156(3) -0.0858(3) 0.0117(8) Uani 1 1 d . .
O3A O 1.0523(3) 0.0018(2) 0.4440(2) 0.0137(7) Uani 1 1 d . .
H3A H 1.1053 -0.0277 0.4827 0.021 Uiso 1 1 calc R U
O2W O 0.3792(4) 0.2233(4) 0.9373(3) 0.0347(11) Uani 1 1 d G .
H2WA H 0.3911 0.1881 0.9980 0.052 Uiso 1 1 d G U
H2WB H 0.4358 0.2347 0.9141 0.052 Uiso 1 1 d G U
C3A C 0.9445(4) 0.1625(4) 0.3626(4) 0.0141(10) Uani 1 1 d . .
N3A N 1.0242(3) 0.0999(3) 0.4214(3) 0.0118(8) Uani 1 1 d . .
O3B O 1.0556(3) 0.5004(2) 0.4456(3) 0.0140(7) Uani 1 1 d . .
H3B H 1.1028 0.4684 0.4903 0.021 Uiso 1 1 calc R U
C3B C 0.9618(4) 0.6644(4) 0.3522(3) 0.0117(9) Uani 1 1 d . .
N3B N 1.0330(3) 0.5999(3) 0.4204(3) 0.0106(8) Uani 1 1 d . .
O3D O -0.1995(3) 1.0495(3) 0.0281(3) 0.0164(7) Uani 1 1 d . .
C3D C -0.2594(4) 1.1781(4) 0.0692(3) 0.0128(9) Uani 1 1 d . .
N3D N -0.1932(3) 1.1354(3) 0.0290(3) 0.0122(8) Uani 1 1 d . .
O3C O -0.1973(3) 0.5527(3) 0.0271(3) 0.0151(7) Uani 1 1 d . .
N3C N -0.1899(3) 0.6388(3) 0.0261(3) 0.0104(8) Uani 1 1 d . .
O4A O 0.9905(3) 0.3650(3) 0.3950(3) 0.0153(7) Uani 1 1 d . .
O3W O 0.5767(4) 0.2399(4) 0.8637(3) 0.0324(10) Uani 1 1 d G .
H3WA H 0.6197 0.2702 0.8702 0.049 Uiso 1 1 d G U
H3WB H 0.5657 0.2556 0.8047 0.049 Uiso 1 1 d G U
C4A C 0.9267(4) 0.2670(4) 0.3485(3) 0.0130(9) Uani 1 1 d . .
N4A N 0.9935(3) 0.2746(3) 0.3999(3) 0.0116(8) Uani 1 1 d . .
O5A O 0.2939(3) -0.1495(3) 1.0856(3) 0.0264(9) Uani 1 1 d . .
H5A H 0.2998 -0.2112 1.1041 0.040 Uiso 1 1 calc R U
O4W O 0.6274(5) 0.4957(4) 0.6487(4) 0.0436(13) Uani 1 1 d G .
H4WA H 0.6357 0.4329 0.6613 0.065 Uiso 1 1 d G U
H4WB H 0.5762 0.5298 0.6046 0.065 Uiso 1 1 d G U
O4D O -0.1398(3) 1.3780(3) -0.0008(3) 0.0137(7) Uani 1 1 d . .
H4D H -0.0886 1.3811 -0.0316 0.021 Uiso 1 1 calc R U
C4D C -0.2431(4) 1.2723(4) 0.0623(3) 0.0127(9) Uani 1 1 d . .
N4D N -0.1654(3) 1.2937(3) 0.0154(3) 0.0093(8) Uani 1 1 d . .
O4C O -0.1261(3) 0.8753(3) -0.0008(3) 0.0133(7) Uani 1 1 d . .
H4C H -0.0740 0.8757 -0.0303 0.020 Uiso 1 1 calc R U
N4C N -0.1560(3) 0.7945(3) 0.0141(3) 0.0108(8) Uani 1 1 d . .
O4B O 1.0034(3) 0.8661(3) 0.3890(3) 0.0158(7) Uani 1 1 d . .
C4B C 0.9470(4) 0.7696(4) 0.3355(3) 0.0129(10) Uani 1 1 d . .
N4B N 1.0058(3) 0.7758(3) 0.3945(3) 0.0111(8) Uani 1 1 d . .
C5A C 0.9516(4) 0.1994(4) 0.6021(4) 0.0145(10) Uani 1 1 d . .
H5AA H 0.9648 0.2634 0.5721 0.017 Uiso 1 1 calc R U
N6A N 0.6981(3) 0.0553(3) 0.7528(3) 0.0142(8) Uani 1 1 d . .
H6A H 0.661(5) 0.120(5) 0.712(4) 0.017 Uiso 1 1 d . U
O5W O 0.4628(3) 0.6327(4) 0.5210(3) 0.0309(10) Uani 1 1 d G .
H5W H 0.4590 0.6968 0.4935 0.046 Uiso 1 1 d G U
O5D O 0.7730(3) 0.6478(3) 0.5118(3) 0.0259(9) Uani 1 1 d . .
H5D H 0.7825 0.5878 0.5212 0.039 Uiso 1 1 calc R U
C5D C 0.0386(4) 1.1720(4) 0.1240(4) 0.0140(10) Uani 1 1 d . .
H5D' H 0.0136 1.2436 0.0978 0.017 Uiso 1 1 calc R U
N5D N 0.0019(3) 1.1240(3) 0.0843(3) 0.0110(8) Uani 1 1 d . .
O5C O 0.6803(3) 0.0193(3) 0.5817(3) 0.0269(9) Uani 1 1 d . .
H5CA H 0.7151 0.0417 0.6061 0.040 Uiso 1 1 calc R U
N5C N 0.0088(3) 0.6245(3) 0.0780(3) 0.0117(8) Uani 1 1 d . .
O5B O 0.2249(3) 0.5141(3) 1.0239(3) 0.0188(8) Uani 1 1 d . .
H5B H 0.2006 0.4711 1.0199 0.028 Uiso 1 1 calc R U
C5B C 0.9485(4) 0.7088(4) 0.5924(4) 0.0139(10) Uani 1 1 d . .
H5BA H 0.9586 0.7738 0.5577 0.017 Uiso 1 1 calc R U
N5B N 1.0031(3) 0.6319(3) 0.5765(3) 0.0102(8) Uani 1 1 d . .
C7A C 0.8639(4) 0.0908(4) 0.7130(3) 0.0125(9) Uani 1 1 d . .
O6W O 0.8536(3) 0.4600(3) 0.5201(3) 0.0246(9) Uani 1 1 d G .
H6W H 0.8973 0.4528 0.4812 0.037 Uiso 1 1 d G U
N6D N 0.3341(3) 0.9644(3) 0.2922(3) 0.0149(8) Uani 1 1 d . .
H6DA H 0.3347 1.0303 0.2629 0.018 Uiso 1 1 calc R U
H6DB H 0.3818 0.9315 0.3433 0.018 Uiso 1 1 calc R U
C6D C 0.1113(4) 1.1205(4) 0.2016(3) 0.0133(9) Uani 1 1 d . .
H6D H 0.1366 1.1568 0.2269 0.016 Uiso 1 1 calc R U
N6C N 0.3377(3) 0.4264(3) 0.3006(3) 0.0129(8) Uani 1 1 d . .
H6CA H 0.3551 0.4853 0.2706 0.016 Uiso 1 1 calc R U
H6CB H 0.3800 0.3875 0.3553 0.016 Uiso 1 1 calc R U
N6B N 0.6804(3) 0.6095(3) 0.7229(3) 0.0151(9) Uani 1 1 d . .
H6BA H 0.6675 0.6714 0.6721 0.018 Uiso 1 1 calc R U
H6BB H 0.6859 0.5628 0.7014 0.018 Uiso 1 1 calc R U
C6B C 0.8783(4) 0.6961(4) 0.6577(3) 0.0146(10) Uani 1 1 d . .
H6B H 0.8411 0.7518 0.6678 0.018 Uiso 1 1 calc R U
C8A C 0.9150(4) 0.0154(4) 0.6885(4) 0.0147(10) Uani 1 1 d . .
H8A H 0.9041 -0.0497 0.7184 0.018 Uiso 1 1 calc R U
O7W O 0.4970(3) 0.5329(3) 0.4078(3) 0.0270(9) Uani 1 1 d G .
H7WA H 0.4731 0.5756 0.4302 0.040 Uiso 1 1 d G U
H7WB H 0.4610 0.4898 0.4297 0.040 Uiso 1 1 d G U
C7D C 0.1473(4) 1.0154(4) 0.2425(3) 0.0136(9) Uani 1 1 d . .
C7B C 0.8622(4) 0.6021(4) 0.7086(3) 0.0124(9) Uani 1 1 d . .
C9A C 0.9817(4) 0.0365(4) 0.6201(3) 0.0135(9) Uani 1 1 d . .
H9A H 1.0150 -0.0146 0.6025 0.016 Uiso 1 1 calc R U
O8W O 0.6992(4) 0.3988(4) 0.4734(4) 0.0328(10) Uani 1 1 d G .
H8WA H 0.6861 0.3714 0.5315 0.049 Uiso 1 1 d G U
H8WB H 0.6390 0.4326 0.4414 0.049 Uiso 1 1 d G U
C8D C 0.1072(4) 0.9661(4) 0.2028(3) 0.0150(10) Uani 1 1 d . .
H8D H 0.1287 0.8944 0.2294 0.018 Uiso 1 1 calc R U
C8B C 0.9191(4) 0.5225(4) 0.6928(3) 0.0136(9) Uani 1 1 d . .
H8B H 0.9106 0.4569 0.7275 0.016 Uiso 1 1 calc R U
C10A C 0.7917(4) 0.0681(4) 0.7880(3) 0.0135(9) Uani 1 1 d . .
H10E H 0.8269 0.0055 0.8447 0.016 Uiso 1 1 calc R U
H10F H 0.7715 0.1243 0.8053 0.016 Uiso 1 1 calc R U
O9W O 0.3942(3) 0.3803(3) 0.4896(3) 0.0200(8) Uani 1 1 d G .
H9WA H 0.4414 0.3478 0.5372 0.030 Uiso 1 1 d G U
H9WB H 0.3394 0.4024 0.5120 0.030 Uiso 1 1 d G U
C9D C 0.0357(4) 1.0223(4) 0.1245(3) 0.0142(10) Uani 1 1 d . .
H9D H 0.0094 0.9876 0.0978 0.017 Uiso 1 1 calc R U
C9B C 0.9889(4) 0.5393(4) 0.6258(3) 0.0125(9) Uani 1 1 d . .
H9B H 1.0272 0.4847 0.6146 0.015 Uiso 1 1 calc R U
C11A C 0.6350(4) 0.0129(4) 0.8313(4) 0.0150(10) Uani 1 1 d . .
H11E H 0.6090 0.0613 0.8573 0.018 Uiso 1 1 calc R U
H11F H 0.6780 -0.0512 0.8822 0.018 Uiso 1 1 calc R U
O10W O 0.4094(3) 0.8572(3) 0.4861(3) 0.0265(9) Uani 1 1 d G .
H10I H 0.3597 0.8826 0.5114 0.040 Uiso 1 1 d G U
H10J H 0.4652 0.8539 0.5144 0.040 Uiso 1 1 d G U
C10D C 0.2287(4) 0.9595(4) 0.3245(3) 0.0152(10) Uani 1 1 d . .
H10G H 0.2281 0.8880 0.3583 0.018 Uiso 1 1 calc R U
H10H H 0.2138 0.9896 0.3684 0.018 Uiso 1 1 calc R U
C10B C 0.7807(4) 0.5874(4) 0.7761(3) 0.0131(9) Uani 1 1 d . .
H10C H 0.8004 0.5170 0.8268 0.016 Uiso 1 1 calc R U
H10D H 0.7742 0.6336 0.8050 0.016 Uiso 1 1 calc R U
C12A C 0.5449(4) -0.0063(4) 0.7938(4) 0.0176(10) Uani 1 1 d . .
H12E H 0.5039 0.0572 0.7410 0.021 Uiso 1 1 calc R U
H12F H 0.5711 -0.0569 0.7702 0.021 Uiso 1 1 calc R U
C11D C 0.3636(4) 0.9189(5) 0.2269(4) 0.0219(11) Uani 1 1 d . .
H11G H 0.3153 0.9580 0.1688 0.026 Uiso 1 1 calc R U
H11H H 0.3586 0.8487 0.2567 0.026 Uiso 1 1 calc R U
C11B C 0.5916(4) 0.6082(4) 0.7805(4) 0.0200(11) Uani 1 1 d . .
H11C H 0.5293 0.6179 0.7426 0.024 Uiso 1 1 calc R U
H11D H 0.5789 0.6660 0.7953 0.024 Uiso 1 1 calc R U
C13A C 0.4776(4) -0.0448(4) 0.8708(4) 0.0168(10) Uani 1 1 d . .
C12D C 0.4724(4) 0.9185(5) 0.2022(4) 0.0269(13) Uani 1 1 d . .
H12G H 0.4788 0.9879 0.1787 0.032 Uiso 1 1 calc R U
H12H H 0.4852 0.8988 0.1509 0.032 Uiso 1 1 calc R U
C12B C 0.6077(4) 0.5120(4) 0.8709(4) 0.0184(11) Uani 1 1 d . .
H12C H 0.6604 0.5083 0.9150 0.022 Uiso 1 1 calc R U
H12D H 0.6324 0.4527 0.8583 0.022 Uiso 1 1 calc R U
C14A C 0.4158(4) 0.0184(4) 0.9039(4) 0.0186(11) Uani 1 1 d . .
H14A H 0.4152 0.0874 0.8771 0.022 Uiso 1 1 calc R U
C13D C 0.5539(4) 0.8471(4) 0.2843(4) 0.0184(11) Uani 1 1 d . .
C13B C 0.5075(4) 0.5101(4) 0.9139(4) 0.0170(10) Uani 1 1 d . .
C15A C 0.3548(4) -0.0178(4) 0.9758(4) 0.0194(11) Uani 1 1 d . .
H15A H 0.3133 0.0264 0.9977 0.023 Uiso 1 1 calc R U
C14D C 0.6009(4) 0.8814(4) 0.3355(4) 0.0211(11) Uani 1 1 d . .
H14D H 0.5828 0.9517 0.3180 0.025 Uiso 1 1 calc R U
C14B C 0.4643(4) 0.5745(4) 0.9528(4) 0.0203(11) Uani 1 1 d . .
H14B H 0.5002 0.6189 0.9548 0.024 Uiso 1 1 calc R U
C16A C 0.3546(4) -0.1180(4) 1.0151(4) 0.0182(11) Uani 1 1 d . .
C15D C 0.6740(4) 0.8141(4) 0.4117(4) 0.0208(11) Uani 1 1 d . .
H15D H 0.7060 0.8383 0.4459 0.025 Uiso 1 1 calc R U
C15B C 0.3705(4) 0.5757(4) 0.9886(4) 0.0191(11) Uani 1 1 d . .
H15B H 0.3421 0.6216 1.0135 0.023 Uiso 1 1 calc R U
C17A C 0.4166(4) -0.1823(4) 0.9835(4) 0.0201(11) Uani 1 1 d . .
H17A H 0.4174 -0.2514 1.0106 0.024 Uiso 1 1 calc R U
C16D C 0.6999(4) 0.7108(4) 0.4373(4) 0.0169(10) Uani 1 1 d . .
C16B C 0.3177(4) 0.5102(4) 0.9882(3) 0.0139(10) Uani 1 1 d . .
C18A C 0.4779(4) -0.1456(4) 0.9116(4) 0.0196(11) Uani 1 1 d . .
H18A H 0.5204 -0.1902 0.8905 0.023 Uiso 1 1 calc R U
C17D C 0.6520(4) 0.6757(4) 0.3879(4) 0.0166(10) Uani 1 1 d . .
H17D H 0.6691 0.6054 0.4056 0.020 Uiso 1 1 calc R U
C17B C 0.3602(4) 0.4424(4) 0.9520(4) 0.0143(10) Uani 1 1 d . .
H17B H 0.3253 0.3962 0.9524 0.017 Uiso 1 1 calc R U
C19A C 1.3065(4) 0.1753(4) 0.6486(4) 0.0161(10) Uani 1 1 d . .
H19G H 1.3726 0.1744 0.6222 0.024 Uiso 1 1 calc R U
H19H H 1.3184 0.1284 0.7158 0.024 Uiso 1 1 calc R U
H19I H 1.2717 0.2438 0.6396 0.024 Uiso 1 1 calc R U
C18D C 0.5791(4) 0.7440(4) 0.3128(4) 0.0175(10) Uani 1 1 d . .
H18D H 0.5456 0.7196 0.2798 0.021 Uiso 1 1 calc R U
C18B C 0.4549(4) 0.4434(4) 0.9152(4) 0.0160(10) Uani 1 1 d . .
H18B H 0.4838 0.3974 0.8905 0.019 Uiso 1 1 calc R U
C20A C 1.3444(4) -0.0474(4) 0.6789(4) 0.0205(11) Uani 1 1 d . .
H20G H 1.4101 -0.0432 0.6528 0.031 Uiso 1 1 calc R U
H20H H 1.3318 -0.1108 0.6881 0.031 Uiso 1 1 calc R U
H20I H 1.3469 -0.0457 0.7394 0.031 Uiso 1 1 calc R U
C19D C 0.1517(4) 1.2748(4) -0.1858(4) 0.0208(11) Uani 1 1 d . .
H19J H 0.1405 1.3427 -0.1910 0.031 Uiso 1 1 calc R U
H19K H 0.1483 1.2792 -0.2488 0.031 Uiso 1 1 calc R U
H19L H 0.2195 1.2319 -0.1519 0.031 Uiso 1 1 calc R U
C19B C 1.3054(4) 0.6677(4) 0.6627(4) 0.0169(10) Uani 1 1 d . .
H19D H 1.3744 0.6633 0.6422 0.025 Uiso 1 1 calc R U
H19E H 1.3105 0.6212 0.7297 0.025 Uiso 1 1 calc R U
H19F H 1.2719 0.7371 0.6522 0.025 Uiso 1 1 calc R U
C21A C 0.8769(4) 0.1303(4) 0.3161(4) 0.0198(11) Uani 1 1 d . .
H21G H 0.8722 0.1702 0.2478 0.030 Uiso 1 1 calc R U
H21H H 0.8081 0.1411 0.3368 0.030 Uiso 1 1 calc R U
H21I H 0.9063 0.0584 0.3331 0.030 Uiso 1 1 calc R U
C20D C 0.1148(4) 1.0752(4) -0.1711(4) 0.0188(11) Uani 1 1 d . .
H20J H 0.1111 1.1172 -0.2390 0.028 Uiso 1 1 calc R U
H20K H 0.0872 1.0184 -0.1592 0.028 Uiso 1 1 calc R U
H20L H 0.1866 1.0491 -0.1436 0.028 Uiso 1 1 calc R U
C20B C 1.3431(4) 0.4489(4) 0.6890(4) 0.0172(10) Uani 1 1 d . .
H20D H 1.4098 0.4627 0.6764 0.026 Uiso 1 1 calc R U
H20E H 1.3440 0.3879 0.6831 0.026 Uiso 1 1 calc R U
H20F H 1.3296 0.4384 0.7528 0.026 Uiso 1 1 calc R U
C22A C 0.8435(4) 0.3550(4) 0.2815(4) 0.0225(12) Uani 1 1 d . .
H22G H 0.8628 0.3757 0.2175 0.034 Uiso 1 1 calc R U
H22H H 0.8335 0.4114 0.2971 0.034 Uiso 1 1 calc R U
H22I H 0.7794 0.3359 0.2858 0.034 Uiso 1 1 calc R U
C21D C -0.3443(4) 1.1370(4) 0.1172(4) 0.0216(12) Uani 1 1 d . .
H21J H -0.4106 1.1839 0.0829 0.032 Uiso 1 1 calc R U
H21K H -0.3409 1.1289 0.1815 0.032 Uiso 1 1 calc R U
H21L H -0.3370 1.0712 0.1187 0.032 Uiso 1 1 calc R U
C22B C 0.8748(4) 0.8578(4) 0.2581(4) 0.0195(11) Uani 1 1 d . .
H22D H 0.8921 0.8581 0.1981 0.029 Uiso 1 1 calc R U
H22E H 0.8803 0.9203 0.2575 0.029 Uiso 1 1 calc R U
H22F H 0.8043 0.8532 0.2675 0.029 Uiso 1 1 calc R U
C22D C -0.3092(4) 1.3351(4) 0.1019(4) 0.0142(10) Uani 1 1 d . .
H22J H -0.3797 1.3605 0.0712 0.021 Uiso 1 1 calc R U
H22K H -0.2828 1.3922 0.0911 0.021 Uiso 1 1 calc R U
H22L H -0.3089 1.2940 0.1694 0.021 Uiso 1 1 calc R U
C21B C 0.9024(4) 0.6369(4) 0.2954(4) 0.0151(10) Uani 1 1 d . .
H21D H 0.9365 0.5677 0.3058 0.023 Uiso 1 1 calc R U
H21E H 0.8987 0.6837 0.2287 0.023 Uiso 1 1 calc R U
H21F H 0.8326 0.6411 0.3143 0.023 Uiso 1 1 calc R U
C6A C 0.8830(4) 0.1842(4) 0.6688(4) 0.0142(10) Uani 1 1 d . .
H6AA H 0.8494 0.2370 0.6841 0.017 Uiso 1 1 calc R U
N5A N 1.0008(3) 0.1267(3) 0.5779(3) 0.0113(8) Uani 1 1 d . .

loop_
_atom_site_aniso_label
_atom_site_aniso_U_11
_atom_site_aniso_U_22
_atom_site_aniso_U_33
_atom_site_aniso_U_23
_atom_site_aniso_U_13
_atom_site_aniso_U_12
C9C 0.017(2) 0.011(2) 0.012(2) -0.0044(19) 0.0027(18) -0.0074(18)
C8C 0.015(2) 0.012(2) 0.010(2) -0.0029(19) 0.0053(18) -0.0041(18)
C7C 0.013(2) 0.017(2) 0.010(2) -0.0080(19) 0.0035(18) -0.0029(18)
C6C 0.014(2) 0.014(2) 0.014(2) -0.0068(19) 0.0011(18) -0.0032(18)
C5C 0.015(2) 0.014(2) 0.016(2) -0.008(2) 0.0005(19) -0.0055(19)
C4C 0.013(2) 0.012(2) 0.013(2) -0.0066(19) 0.0023(18) -0.0037(18)
Cl4 0.0212(6) 0.0188(6) 0.0202(6) -0.0034(5) 0.0018(5) -0.0067(5)
C3C 0.012(2) 0.009(2) 0.011(2) -0.0054(18) 0.0014(17) -0.0028(17)
Cl3 0.0211(6) 0.0169(6) 0.0196(6) -0.0050(5) 0.0001(5) -0.0036(5)
C2C 0.012(2) 0.018(2) 0.011(2) -0.008(2) 0.0056(18) -0.0044(19)
Cl2 0.0255(7) 0.0208(6) 0.0187(6) -0.0071(5) -0.0037(5) 0.0017(5)
C1C 0.012(2) 0.014(2) 0.014(2) -0.007(2) 0.0032(18) -0.0010(18)
Cl5 0.0293(7) 0.0224(6) 0.0163(6) -0.0052(5) 0.0040(5) -0.0143(5)
C10C 0.012(2) 0.017(2) 0.010(2) -0.0053(19) 0.0001(18) -0.0032(18)
C11C 0.016(2) 0.016(2) 0.016(2) -0.007(2) 0.0024(19) -0.0032(19)
C15C 0.020(3) 0.021(3) 0.024(3) -0.013(2) 0.000(2) -0.004(2)
C14C 0.020(3) 0.021(3) 0.030(3) -0.016(2) 0.007(2) -0.008(2)
C13C 0.016(2) 0.019(3) 0.019(3) -0.009(2) 0.003(2) -0.003(2)
C12C 0.018(3) 0.017(2) 0.016(2) -0.006(2) 0.005(2) -0.004(2)
C18C 0.040(4) 0.019(3) 0.028(3) -0.009(2) -0.010(3) -0.009(3)
C17C 0.046(4) 0.019(3) 0.031(3) -0.012(3) -0.010(3) -0.013(3)
C16C 0.022(3) 0.020(3) 0.023(3) -0.011(2) -0.004(2) -0.003(2)
Co1A 0.0107(3) 0.0077(3) 0.0090(3) -0.0043(2) 0.0011(2) -0.0030(2)
C19C 0.020(3) 0.021(3) 0.029(3) -0.013(2) 0.014(2) -0.010(2)
C1A 0.015(2) 0.009(2) 0.010(2) -0.0045(18) 0.0036(18) -0.0041(18)
N1A 0.0132(19) 0.0083(18) 0.0111(19) -0.0053(16) 0.0023(15) -0.0027(15)
O1A 0.0169(18) 0.0073(16) 0.0139(16) -0.0037(13) -0.0015(14) -0.0024(13)
Cl1A 0.0141(5) 0.0146(5) 0.0100(5) -0.0065(4) 0.0037(4) -0.0061(4)
Co1B 0.0107(3) 0.0080(3) 0.0091(3) -0.0046(2) 0.0012(2) -0.0029(2)
C1B 0.010(2) 0.016(2) 0.012(2) -0.0098(19) 0.0014(17) -0.0035(18)
N1B 0.0141(19) 0.0101(19) 0.0126(19) -0.0073(16) 0.0056(16) -0.0069(15)
O1B 0.0164(18) 0.0105(17) 0.0211(18) -0.0081(15) -0.0009(14) -0.0034(14)
Cl1B 0.0131(5) 0.0148(5) 0.0104(5) -0.0060(4) 0.0037(4) -0.0048(4)
O1C 0.0209(19) 0.0103(17) 0.0180(18) -0.0087(15) 0.0045(15) -0.0078(14)
N1C 0.014(2) 0.0108(19) 0.0108(19) -0.0058(16) 0.0013(15) -0.0039(15)
Co1C 0.0099(3) 0.0077(3) 0.0091(3) -0.0046(2) 0.0018(2) -0.0022(2)
Cl1C 0.0134(5) 0.0108(5) 0.0107(5) -0.0054(4) -0.0004(4) -0.0006(4)
Co1D 0.0099(3) 0.0083(3) 0.0098(3) -0.0048(2) 0.0009(2) -0.0027(2)
O1D 0.0181(18) 0.0092(16) 0.0190(18) -0.0078(14) 0.0024(14) -0.0054(14)
C1D 0.013(2) 0.016(2) 0.016(2) -0.009(2) 0.0035(19) -0.0067(19)
N1D 0.0122(19) 0.0098(19) 0.0127(19) -0.0051(16) 0.0002(15) -0.0037(15)
Cl1D 0.0123(5) 0.0128(5) 0.0111(5) -0.0057(4) -0.0008(4) -0.0013(4)
C22C 0.017(2) 0.014(2) 0.014(2) -0.009(2) 0.0047(19) -0.0015(19)
C21C 0.017(3) 0.021(3) 0.020(3) -0.009(2) 0.007(2) -0.008(2)
C20C 0.020(3) 0.015(2) 0.014(2) -0.010(2) 0.004(2) -0.004(2)
O1W 0.024(2) 0.020(2) 0.027(2) -0.0097(18) 0.0013(17) -0.0083(16)
O2A 0.0159(17) 0.0082(16) 0.0194(18) -0.0091(14) 0.0007(14) -0.0032(13)
C2A 0.017(2) 0.013(2) 0.010(2) -0.0071(19) 0.0019(18) -0.0039(19)
N2A 0.016(2) 0.0076(18) 0.0116(19) -0.0049(16) 0.0016(16) -0.0031(15)
O2B 0.0152(17) 0.0094(16) 0.0182(17) -0.0086(14) 0.0006(14) -0.0028(13)
C2B 0.011(2) 0.013(2) 0.011(2) -0.0052(19) 0.0017(18) -0.0030(18)
N2B 0.0119(19) 0.0107(19) 0.0118(19) -0.0076(16) 0.0016(15) -0.0032(15)
O2D 0.0154(18) 0.0116(16) 0.0216(18) -0.0111(15) 0.0043(14) -0.0061(13)
C2D 0.013(2) 0.014(2) 0.014(2) -0.009(2) 0.0054(19) -0.0051(19)
N2D 0.015(2) 0.0101(19) 0.0104(19) -0.0063(16) -0.0003(15) -0.0046(15)
O2C 0.0163(18) 0.0107(16) 0.0150(17) -0.0059(14) 0.0049(14) -0.0053(13)
N2C 0.015(2) 0.0117(19) 0.0113(19) -0.0079(17) 0.0000(16) -0.0038(16)
O3A 0.0168(17) 0.0081(16) 0.0164(17) -0.0064(14) -0.0019(14) -0.0020(13)
O2W 0.033(3) 0.044(3) 0.040(3) -0.028(2) 0.008(2) -0.016(2)
C3A 0.018(3) 0.014(2) 0.012(2) -0.007(2) 0.0023(19) -0.0059(19)
N3A 0.016(2) 0.0112(19) 0.0093(18) -0.0051(16) 0.0058(15) -0.0050(16)
O3B 0.0189(18) 0.0054(15) 0.0161(17) -0.0041(14) -0.0028(14) -0.0018(13)
C3B 0.014(2) 0.013(2) 0.012(2) -0.0081(19) 0.0018(18) -0.0042(18)
N3B 0.0118(19) 0.0081(18) 0.0120(19) -0.0050(16) 0.0025(15) -0.0024(15)
O3D 0.0213(19) 0.0129(17) 0.0229(19) -0.0124(15) 0.0058(15) -0.0094(15)
C3D 0.012(2) 0.014(2) 0.014(2) -0.0069(19) 0.0007(18) -0.0042(18)
N3D 0.014(2) 0.0089(19) 0.013(2) -0.0043(16) 0.0000(16) -0.0028(15)
O3C 0.0182(18) 0.0089(16) 0.0221(19) -0.0094(15) 0.0031(15) -0.0056(14)
N3C 0.0109(19) 0.0076(18) 0.0117(19) -0.0035(16) 0.0000(15) -0.0024(15)
O4A 0.0199(18) 0.0086(16) 0.0182(18) -0.0062(14) 0.0007(15) -0.0050(14)
O3W 0.030(2) 0.046(3) 0.032(2) -0.027(2) 0.0043(19) -0.011(2)
C4A 0.011(2) 0.015(2) 0.014(2) -0.007(2) 0.0008(18) -0.0037(18)
N4A 0.015(2) 0.0086(18) 0.013(2) -0.0050(16) 0.0024(16) -0.0054(15)
O5A 0.035(2) 0.027(2) 0.024(2) -0.0146(18) 0.0179(18) -0.0145(18)
O4W 0.061(4) 0.027(2) 0.039(3) -0.013(2) -0.020(2) -0.009(2)
O4D 0.0155(17) 0.0093(16) 0.0210(18) -0.0092(14) 0.0047(14) -0.0067(13)
C4D 0.013(2) 0.014(2) 0.012(2) -0.0068(19) 0.0018(18) -0.0023(18)
N4D 0.0098(18) 0.0063(18) 0.0101(18) -0.0022(15) -0.0024(15) -0.0021(14)
O4C 0.0144(17) 0.0120(16) 0.0196(18) -0.0107(15) 0.0078(14) -0.0073(13)
N4C 0.0132(19) 0.0098(19) 0.0095(19) -0.0042(16) 0.0019(15) -0.0040(15)
O4B 0.0224(19) 0.0074(16) 0.0167(18) -0.0054(14) -0.0005(15) -0.0025(14)
C4B 0.014(2) 0.013(2) 0.009(2) -0.0039(19) 0.0014(18) -0.0034(19)
N4B 0.0126(19) 0.0092(18) 0.0098(19) -0.0034(16) -0.0004(15) -0.0019(15)
C5A 0.019(2) 0.012(2) 0.013(2) -0.006(2) 0.0044(19) -0.0055(19)
N6A 0.012(2) 0.018(2) 0.0114(19) -0.0046(17) 0.0014(16) -0.0059(17)
O5W 0.029(2) 0.038(3) 0.024(2) -0.013(2) 0.0084(18) -0.010(2)
O5D 0.025(2) 0.021(2) 0.025(2) -0.0070(17) -0.0138(17) -0.0025(16)
C5D 0.014(2) 0.015(2) 0.013(2) -0.007(2) 0.0015(18) -0.0039(19)
N5D 0.014(2) 0.0086(18) 0.0101(19) -0.0035(15) 0.0033(15) -0.0048(15)
O5C 0.037(2) 0.021(2) 0.023(2) -0.0102(17) -0.0088(18) -0.0062(17)
N5C 0.0126(19) 0.0110(19) 0.0114(19) -0.0051(16) 0.0059(15) -0.0034(15)
O5B 0.0149(18) 0.026(2) 0.0199(19) -0.0134(16) 0.0056(15) -0.0086(15)
C5B 0.017(2) 0.012(2) 0.012(2) -0.0059(19) 0.0010(19) -0.0034(19)
N5B 0.0113(19) 0.0109(19) 0.0063(17) -0.0022(15) -0.0007(14) -0.0027(15)
C7A 0.015(2) 0.015(2) 0.010(2) -0.0068(19) 0.0019(18) -0.0055(18)
O6W 0.021(2) 0.023(2) 0.026(2) -0.0090(17) 0.0044(16) -0.0038(16)
N6D 0.015(2) 0.017(2) 0.0109(19) -0.0042(17) -0.0011(16) -0.0040(16)
C6D 0.012(2) 0.019(2) 0.011(2) -0.009(2) 0.0007(18) -0.0046(19)
N6C 0.014(2) 0.012(2) 0.013(2) -0.0055(17) 0.0021(16) -0.0033(16)
N6B 0.013(2) 0.019(2) 0.012(2) -0.0059(17) 0.0009(16) -0.0046(17)
C6B 0.014(2) 0.019(2) 0.015(2) -0.010(2) 0.0035(19) -0.0048(19)
C8A 0.020(3) 0.009(2) 0.016(2) -0.0069(19) 0.004(2) -0.0044(19)
O7W 0.033(2) 0.028(2) 0.023(2) -0.0104(18) 0.0022(18) -0.0159(19)
C7D 0.015(2) 0.020(2) 0.009(2) -0.0079(19) 0.0058(18) -0.0069(19)
C7B 0.010(2) 0.017(2) 0.008(2) -0.0050(19) -0.0015(17) -0.0023(18)
C9A 0.019(2) 0.009(2) 0.015(2) -0.0071(19) 0.0049(19) -0.0047(18)
O8W 0.032(2) 0.032(2) 0.040(3) -0.018(2) 0.003(2) -0.014(2)
C8D 0.015(2) 0.012(2) 0.014(2) -0.003(2) -0.0008(19) -0.0046(19)
C8B 0.013(2) 0.013(2) 0.013(2) -0.0042(19) 0.0013(18) -0.0044(18)
C10A 0.013(2) 0.016(2) 0.012(2) -0.0065(19) -0.0002(18) -0.0052(19)
O9W 0.0202(19) 0.022(2) 0.0133(17) -0.0055(16) -0.0007(15) -0.0042(16)
C9D 0.015(2) 0.011(2) 0.014(2) -0.0042(19) -0.0030(19) -0.0029(18)
C9B 0.014(2) 0.010(2) 0.010(2) -0.0029(18) -0.0007(18) -0.0010(18)
C11A 0.013(2) 0.021(3) 0.013(2) -0.007(2) 0.0046(18) -0.0081(19)
O10W 0.024(2) 0.035(2) 0.018(2) -0.0105(18) 0.0012(17) -0.0065(18)
C10D 0.012(2) 0.021(3) 0.011(2) -0.006(2) 0.0038(18) -0.0047(19)
C10B 0.011(2) 0.017(2) 0.010(2) -0.0053(19) -0.0020(18) -0.0031(18)
C12A 0.018(2) 0.022(3) 0.014(2) -0.007(2) 0.001(2) -0.008(2)
C11D 0.019(3) 0.031(3) 0.015(2) -0.014(2) 0.000(2) -0.001(2)
C11B 0.012(2) 0.023(3) 0.019(3) -0.006(2) 0.004(2) -0.002(2)
C13A 0.014(2) 0.024(3) 0.014(2) -0.008(2) 0.0013(19) -0.009(2)
C12D 0.017(3) 0.035(3) 0.018(3) -0.007(2) 0.002(2) 0.002(2)
C12B 0.018(3) 0.018(3) 0.016(2) -0.007(2) 0.004(2) -0.003(2)
C14A 0.022(3) 0.016(3) 0.016(2) -0.004(2) -0.001(2) -0.008(2)
C13D 0.014(2) 0.024(3) 0.014(2) -0.008(2) 0.005(2) -0.002(2)
C13B 0.013(2) 0.018(3) 0.015(2) -0.004(2) 0.0020(19) -0.0003(19)
C15A 0.020(3) 0.024(3) 0.016(2) -0.012(2) 0.001(2) -0.004(2)
C14D 0.021(3) 0.018(3) 0.023(3) -0.010(2) 0.004(2) -0.002(2)
C14B 0.021(3) 0.018(3) 0.024(3) -0.009(2) 0.006(2) -0.010(2)
C16A 0.017(3) 0.026(3) 0.012(2) -0.008(2) 0.0024(19) -0.008(2)
C15D 0.022(3) 0.022(3) 0.021(3) -0.012(2) -0.001(2) -0.006(2)
C15B 0.020(3) 0.021(3) 0.024(3) -0.015(2) 0.006(2) -0.009(2)
C17A 0.027(3) 0.017(3) 0.020(3) -0.010(2) 0.007(2) -0.012(2)
C16D 0.013(2) 0.021(3) 0.016(2) -0.007(2) 0.0015(19) -0.005(2)
C16B 0.015(2) 0.016(2) 0.013(2) -0.008(2) 0.0051(19) -0.0050(19)
C18A 0.018(3) 0.022(3) 0.020(3) -0.012(2) 0.001(2) -0.004(2)
C17D 0.014(2) 0.018(2) 0.017(2) -0.007(2) 0.0011(19) -0.0040(19)
C17B 0.016(2) 0.013(2) 0.015(2) -0.007(2) 0.0005(19) -0.0054(19)
C19A 0.017(2) 0.016(2) 0.016(2) -0.007(2) 0.000(2) -0.006(2)
C18D 0.012(2) 0.024(3) 0.015(2) -0.009(2) 0.0001(19) -0.004(2)
C18B 0.016(2) 0.017(2) 0.017(2) -0.009(2) 0.0038(19) -0.0036(19)
C20A 0.018(3) 0.017(3) 0.025(3) -0.010(2) -0.010(2) 0.000(2)
C19D 0.021(3) 0.020(3) 0.027(3) -0.013(2) 0.012(2) -0.010(2)
C19B 0.013(2) 0.023(3) 0.020(3) -0.013(2) 0.000(2) -0.007(2)
C21A 0.019(3) 0.019(3) 0.025(3) -0.013(2) -0.004(2) -0.006(2)
C20D 0.019(3) 0.023(3) 0.024(3) -0.018(2) 0.007(2) -0.008(2)
C20B 0.013(2) 0.016(2) 0.019(3) -0.007(2) -0.007(2) 0.0009(19)
C22A 0.024(3) 0.012(2) 0.025(3) -0.005(2) -0.009(2) 0.000(2)
C21D 0.020(3) 0.023(3) 0.031(3) -0.017(2) 0.015(2) -0.013(2)
C22B 0.023(3) 0.012(2) 0.017(3) 0.000(2) -0.003(2) -0.006(2)
C22D 0.014(2) 0.016(2) 0.014(2) -0.009(2) 0.0043(19) -0.0026(19)
C21B 0.013(2) 0.019(3) 0.017(2) -0.011(2) -0.0014(19) -0.0047(19)
C6A 0.015(2) 0.014(2) 0.017(2) -0.009(2) 0.0052(19) -0.0059(19)
N5A 0.0110(19) 0.0113(19) 0.0100(18) -0.0044(16) -0.0012(15) -0.0011(15)

loop_
_atom_type_symbol
_atom_type_description
_atom_type_scat_dispersion_real
_atom_type_scat_dispersion_imag
_atom_type_scat_source
C C 0.0033 0.0016 'International Tables Vol C Tables 4.2.6.8 and 6.1.1.4'
H H 0.0000 0.0000 'International Tables Vol C Tables 4.2.6.8 and 6.1.1.4'
Cl Cl 0.1484 0.1585 'International Tables Vol C Tables 4.2.6.8 and 6.1.1.4'
Co Co 0.3494 0.9721 'International Tables Vol C Tables 4.2.6.8 and 6.1.1.4'
N N 0.0061 0.0033 'International Tables Vol C Tables 4.2.6.8 and 6.1.1.4'
O O 0.0106 0.0060 'International Tables Vol C Tables 4.2.6.8 and 6.1.1.4'

loop_
_geom_angle_atom_site_label_1
_geom_angle_atom_site_label_2
_geom_angle_atom_site_label_3
_geom_angle
N5C C9C C8C 122.2(5)
N5C C9C H9C 118.9
C8C C9C H9C 118.9
C7C C8C C9C 119.6(4)
C7C C8C H8C 120.2
C9C C8C H8C 120.2
C8C C7C C6C 118.5(5)
C8C C7C C10C 121.2(4)
C6C C7C C10C 120.3(5)
C7C C6C C5C 118.9(5)
C7C C6C H6C 120.5
C5C C6C H6C 120.5
N5C C5C C6C 122.5(5)
N5C C5C H5C 118.7
C6C C5C H5C 118.7
N4C C4C C3C 112.3(4)
N4C C4C C22C 124.4(4)
C3C C4C C22C 123.1(4)
N3C C3C C4C 113.0(4)
N3C C3C C21C 123.1(4)
C4C C3C C21C 123.9(4)
N2C C2C C1C 113.7(4)
N2C C2C C20C 123.3(5)
C1C C2C C20C 123.0(4)
N1C C1C C2C 112.9(4)
N1C C1C C19C 123.3(5)
C2C C1C C19C 123.8(4)
N6C C10C C7C 112.2(4)
N6C C10C H10A 109.2
C7C C10C H10A 109.2
N6C C10C H10B 109.2
C7C C10C H10B 109.2
H10A C10C H10B 107.9
N6C C11C C12C 110.6(4)
N6C C11C H11A 109.5
C12C C11C H11A 109.5
N6C C11C H11B 109.5
C12C C11C H11B 109.5
H11A C11C H11B 108.1
C16C C15C C14C 118.9(5)
C16C C15C H15C 120.6
C14C C15C H15C 120.6
C13C C14C C15C 122.3(5)
C13C C14C H14C 118.8
C15C C14C H14C 118.8
C14C C13C C18C 117.3(5)
C14C C13C C12C 123.3(5)
C18C C13C C12C 119.3(5)
C13C C12C C11C 112.6(4)
C13C C12C H12A 109.1
C11C C12C H12A 109.1
C13C C12C H12B 109.1
C11C C12C H12B 109.1
H12A C12C H12B 107.8
C17C C18C C13C 121.5(6)
C17C C18C H18C 119.3
C13C C18C H18C 119.3
C16C C17C C18C 120.5(5)
C16C C17C H17C 119.7
C18C C17C H17C 119.7
O5C C16C C17C 122.2(5)
O5C C16C C15C 118.3(5)
C17C C16C C15C 119.5(5)
N1A Co1A N3A 179.53(18)
N1A Co1A N4A 98.44(18)
N3A Co1A N4A 81.28(18)
N1A Co1A N2A 81.72(18)
N3A Co1A N2A 98.57(18)
N4A Co1A N2A 178.82(18)
N1A Co1A N5A 90.32(17)
N3A Co1A N5A 89.32(17)
N4A Co1A N5A 90.03(17)
N2A Co1A N5A 91.14(17)
N1A Co1A Cl1A 88.95(12)
N3A Co1A Cl1A 91.41(12)
N4A Co1A Cl1A 90.16(13)
N2A Co1A Cl1A 88.67(13)
N5A Co1A Cl1A 179.26(13)
C1C C19C H19A 109.5
C1C C19C H19B 109.5
H19A C19C H19B 109.5
C1C C19C H19C 109.5
H19A C19C H19C 109.5
H19B C19C H19C 109.5
N1A C1A C2A 112.6(4)
N1A C1A C19A 123.2(4)
C2A C1A C19A 124.2(4)
C1A N1A O1A 121.1(4)
C1A N1A Co1A 116.7(3)
O1A N1A Co1A 122.2(3)
N1A O1A H1A 109.5
N2B Co1B N1B 81.33(18)
N2B Co1B N3B 98.53(17)
N1B Co1B N3B 179.9(2)
N2B Co1B N4B 177.72(18)
N1B Co1B N4B 99.26(18)
N3B Co1B N4B 80.89(18)
N2B Co1B N5B 90.96(17)
N1B Co1B N5B 89.26(17)
N3B Co1B N5B 90.69(17)
N4B Co1B N5B 91.25(17)
N2B Co1B Cl1B 89.19(13)
N1B Co1B Cl1B 89.76(12)
N3B Co1B Cl1B 90.29(12)
N4B Co1B Cl1B 88.61(13)
N5B Co1B Cl1B 178.97(13)
N1B C1B C2B 112.0(4)
N1B C1B C19B 123.8(4)
C2B C1B C19B 124.3(4)
C1B N1B O1B 122.3(4)
C1B N1B Co1B 116.7(3)
O1B N1B Co1B 121.0(3)
N1B O1B H1B 109.5
C1C N1C O1C 120.2(4)
C1C N1C Co1C 116.1(3)
O1C N1C Co1C 123.7(3)
N4C Co1C N3C 81.58(17)
N4C Co1C N1C 98.79(17)
N3C Co1C N1C 178.29(19)
N4C Co1C N2C 178.50(19)
N3C Co1C N2C 98.04(18)
N1C Co1C N2C 81.55(18)
N4C Co1C N5C 90.78(17)
N3C Co1C N5C 91.57(17)
N1C Co1C N5C 90.10(17)
N2C Co1C N5C 90.68(17)
N4C Co1C Cl1C 89.51(13)
N3C Co1C Cl1C 89.54(13)
N1C Co1C Cl1C 88.79(13)
N2C Co1C Cl1C 89.04(13)
N5C Co1C Cl1C 178.88(13)
N1D Co1D N2D 81.29(17)
N1D Co1D N4D 98.82(17)
N2D Co1D N4D 178.37(18)
N1D Co1D N3D 179.67(19)
N2D Co1D N3D 99.00(18)
N4D Co1D N3D 80.89(17)
N1D Co1D N5D 89.40(17)
N2D Co1D N5D 90.31(17)
N4D Co1D N5D 91.31(17)
N3D Co1D N5D 90.76(17)
N1D Co1D Cl1D 89.44(13)
N2D Co1D Cl1D 89.79(13)
N4D Co1D Cl1D 88.58(12)
N3D Co1D Cl1D 90.40(13)
N5D Co1D Cl1D 178.81(13)
N1D C1D C2D 112.4(4)
N1D C1D C19D 123.7(5)
C2D C1D C19D 124.0(5)
C1D N1D O1D 121.1(4)
C1D N1D Co1D 117.0(3)
O1D N1D Co1D 122.0(3)
C4C C22C H22A 109.5
C4C C22C H22B 109.5
H22A C22C H22B 109.5
C4C C22C H22C 109.5
H22A C22C H22C 109.5
H22B C22C H22C 109.5
C3C C21C H21A 109.5
C3C C21C H21B 109.5
H21A C21C H21B 109.5
C3C C21C H21C 109.5
H21A C21C H21C 109.5
H21B C21C H21C 109.5
C2C C20C H20A 109.5
C2C C20C H20B 109.5
H20A C20C H20B 109.5
C2C C20C H20C 109.5
H20A C20C H20C 109.5
H20B C20C H20C 109.5
N2A C2A C1A 112.8(4)
N2A C2A C20A 123.3(5)
C1A C2A C20A 123.8(5)
C2A N2A O2A 120.7(4)
C2A N2A Co1A 116.1(3)
O2A N2A Co1A 123.1(3)
N2B C2B C1B 113.8(4)
N2B C2B C20B 123.9(5)
C1B C2B C20B 122.3(4)
C2B N2B O2B 121.5(4)
C2B N2B Co1B 116.2(3)
O2B N2B Co1B 122.2(3)
N2D O2D H2D 109.5
N2D C2D C1D 113.1(4)
N2D C2D C20D 122.5(5)
C1D C2D C20D 124.4(4)
C2D N2D O2D 122.3(4)
C2D N2D Co1D 116.3(3)
O2D N2D Co1D 121.4(3)
N2C O2C H2C 109.5
C2C N2C O2C 122.2(4)
C2C N2C Co1C 115.8(4)
O2C N2C Co1C 122.0(3)
N3A O3A H3A 109.5
H2WA O2W H2WB 109.5
N3A C3A C4A 113.0(5)
N3A C3A C21A 122.8(5)
C4A C3A C21A 124.2(5)
C3A N3A O3A 121.9(4)
C3A N3A Co1A 116.6(3)
O3A N3A Co1A 121.4(3)
N3B O3B H3B 109.5
N3B C3B C4B 112.5(4)
N3B C3B C21B 124.4(5)
C4B C3B C21B 123.0(4)
C3B N3B O3B 120.3(4)
C3B N3B Co1B 117.2(3)
O3B N3B Co1B 122.5(3)
N3D C3D C4D 113.4(4)
N3D C3D C21D 123.6(5)
C4D C3D C21D 123.0(4)
C3D N3D O3D 120.2(4)
C3D N3D Co1D 116.7(3)
O3D N3D Co1D 123.1(3)
C3C N3C O3C 120.3(4)
C3C N3C Co1C 116.3(3)
O3C N3C Co1C 123.4(3)
H3WA O3W H3WB 109.5
N4A C4A C3A 112.3(4)
N4A C4A C22A 123.3(5)
C3A C4A C22A 124.4(5)
C4A N4A O4A 120.7(4)
C4A N4A Co1A 116.7(3)
O4A N4A Co1A 122.6(3)
C16A O5A H5A 109.5
H4WA O4W H4WB 104.5
N4D O4D H4D 109.5
N4D C4D C22D 124.9(4)
N4D C4D C3D 111.6(4)
C22D C4D C3D 123.5(4)
C4D N4D O4D 120.7(4)
C4D N4D Co1D 117.4(3)
O4D N4D Co1D 121.8(3)
N4C O4C H4C 109.5
C4C N4C O4C 121.6(4)
C4C N4C Co1C 116.7(3)
O4C N4C Co1C 121.6(3)
N4B C4B C3B 112.5(4)
N4B C4B C22B 124.4(5)
C3B C4B C22B 123.1(5)
C4B N4B O4B 120.7(4)
C4B N4B Co1B 116.7(3)
O4B N4B Co1B 122.5(3)
N5A C5A C6A 122.5(5)
N5A C5A H5AA 118.8
C6A C5A H5AA 118.8
C10A N6A C11A 110.9(4)
C10A N6A H6A 104(4)
C11A N6A H6A 108(4)
C16D O5D H5D 109.5
N5D C5D C6D 122.2(5)
N5D C5D H5D' 118.9
C6D C5D H5D' 118.9
C9D N5D C5D 117.9(4)
C9D N5D Co1D 122.2(3)
C5D N5D Co1D 119.8(3)
C16C O5C H5CA 109.5
C9C N5C C5C 118.2(4)
C9C N5C Co1C 121.2(4)
C5C N5C Co1C 120.5(3)
C16B O5B H5B 109.5
N5B C5B C6B 121.9(5)
N5B C5B H5BA 119.0
C6B C5B H5BA 119.0
C5B N5B C9B 119.2(4)
C5B N5B Co1B 121.1(3)
C9B N5B Co1B 119.7(3)
C6A C7A C8A 118.6(4)
C6A C7A C10A 121.8(4)
C8A C7A C10A 119.5(4)
C11D N6D C10D 113.1(4)
C11D N6D H6DA 109.0
C10D N6D H6DA 109.0
C11D N6D H6DB 109.0
C10D N6D H6DB 109.0
H6DA N6D H6DB 107.8
C5D C6D C7D 119.9(5)
C5D C6D H6D 120.0
C7D C6D H6D 120.0
C11C N6C C10C 115.2(4)
C11C N6C H6CA 108.5
C10C N6C H6CA 108.5
C11C N6C H6CB 108.5
C10C N6C H6CB 108.5
H6CA N6C H6CB 107.5
C11B N6B C10B 113.3(4)
C11B N6B H6BA 108.9
C10B N6B H6BA 108.9
C11B N6B H6BB 108.9
C10B N6B H6BB 108.9
H6BA N6B H6BB 107.7
C5B C6B C7B 119.9(5)
C5B C6B H6B 120.1
C7B C6B H6B 120.1
C9A C8A C7A 119.2(4)
C9A C8A H8A 120.4
C7A C8A H8A 120.4
H7WA O7W H7WB 104.5
C6D C7D C8D 117.6(5)
C6D C7D C10D 120.1(5)
C8D C7D C10D 122.2(5)
C6B C7B C8B 118.3(4)
C6B C7B C10B 121.0(4)
C8B C7B C10B 120.6(4)
N5A C9A C8A 122.1(4)
N5A C9A H9A 119.0
C8A C9A H9A 119.0
H8WA O8W H8WB 104.5
C9D C8D C7D 119.5(5)
C9D C8D H8D 120.3
C7D C8D H8D 120.3
C7B C8B C9B 119.7(5)
C7B C8B H8B 120.2
C9B C8B H8B 120.2
N6A C10A C7A 109.8(4)
N6A C10A H10E 109.7
C7A C10A H10E 109.7
N6A C10A H10F 109.7
C7A C10A H10F 109.7
H10E C10A H10F 108.2
H9WA O9W H9WB 104.5
N5D C9D C8D 122.8(5)
N5D C9D H9D 118.6
C8D C9D H9D 118.6
N5B C9B C8B 121.1(4)
N5B C9B H9B 119.5
C8B C9B H9B 119.5
N6A C11A C12A 109.2(4)
N6A C11A H11E 109.9
C12A C11A H11E 109.9
N6A C11A H11F 109.9
C12A C11A H11F 109.9
H11E C11A H11F 108.3
H10I O10W H10J 104.5
C7D C10D N6D 110.7(4)
C7D C10D H10G 109.5
N6D C10D H10G 109.5
C7D C10D H10H 109.5
N6D C10D H10H 109.5
H10G C10D H10H 108.1
N6B C10B C7B 108.6(4)
N6B C10B H10C 110.0
C7B C10B H10C 110.0
N6B C10B H10D 110.0
C7B C10B H10D 110.0
H10C C10B H10D 108.4
C13A C12A C11A 110.0(4)
C13A C12A H12E 109.7
C11A C12A H12E 109.7
C13A C12A H12F 109.7
C11A C12A H12F 109.7
H12E C12A H12F 108.2
N6D C11D C12D 111.2(5)
N6D C11D H11G 109.4
C12D C11D H11G 109.4
N6D C11D H11H 109.4
C12D C11D H11H 109.4
H11G C11D H11H 108.0
N6B C11B C12B 113.9(4)
N6B C11B H11C 108.8
C12B C11B H11C 108.8
N6B C11B H11D 108.8
C12B C11B H11D 108.8
H11C C11B H11D 107.7
C14A C13A C18A 118.3(5)
C14A C13A C12A 121.3(5)
C18A C13A C12A 120.3(5)
C11D C12D C13D 113.4(5)
C11D C12D H12G 108.9
C13D C12D H12G 108.9
C11D C12D H12H 108.9
C13D C12D H12H 108.9
H12G C12D H12H 107.7
C11B C12B C13B 109.4(4)
C11B C12B H12C 109.8
C13B C12B H12C 109.8
C11B C12B H12D 109.8
C13B C12B H12D 109.8
H12C C12B H12D 108.2
C13A C14A C15A 121.1(5)
C13A C14A H14A 119.4
C15A C14A H14A 119.4
C18D C13D C14D 118.5(5)
C18D C13D C12D 119.4(5)
C14D C13D C12D 122.0(5)
C14B C13B C18B 117.7(5)
C14B C13B C12B 121.9(5)
C18B C13B C12B 120.4(5)
C16A C15A C14A 120.1(5)
C16A C15A H15A 119.9
C14A C15A H15A 119.9
C15D C14D C13D 120.9(5)
C15D C14D H14D 119.5
C13D C14D H14D 119.5
C15B C14B C13B 121.8(5)
C15B C14B H14B 119.1
C13B C14B H14B 119.1
O5A C16A C15A 117.6(5)
O5A C16A C17A 122.9(5)
C15A C16A C17A 119.5(5)
C14D C15D C16D 119.3(5)
C14D C15D H15D 120.3
C16D C15D H15D 120.3
C14B C15B C16B 120.1(5)
C14B C15B H15B 120.0
C16B C15B H15B 120.0
C16A C17A C18A 120.1(5)
C16A C17A H17A 119.9
C18A C17A H17A 119.9
O5D C16D C17D 122.5(5)
O5D C16D C15D 117.3(5)
C17D C16D C15D 120.2(5)
O5B C16B C15B 118.3(4)
O5B C16B C17B 122.1(5)
C15B C16B C17B 119.7(5)
C13A C18A C17A 120.8(5)
C13A C18A H18A 119.6
C17A C18A H18A 119.6
C18D C17D C16D 119.4(5)
C18D C17D H17D 120.3
C16D C17D H17D 120.3
C16B C17B C18B 119.2(5)
C16B C17B H17B 120.4
C18B C17B H17B 120.4
C1A C19A H19G 109.5
C1A C19A H19H 109.5
H19G C19A H19H 109.5
C1A C19A H19I 109.5
H19G C19A H19I 109.5
H19H C19A H19I 109.5
C17D C18D C13D 121.6(5)
C17D C18D H18D 119.2
C13D C18D H18D 119.2
C13B C18B C17B 121.5(5)
C13B C18B H18B 119.3
C17B C18B H18B 119.3
C2A C20A H20G 109.5
C2A C20A H20H 109.5
H20G C20A H20H 109.5
C2A C20A H20I 109.5
H20G C20A H20I 109.5
H20H C20A H20I 109.5
C1D C19D H19J 109.5
C1D C19D H19K 109.5
H19J C19D H19K 109.5
C1D C19D H19L 109.5
H19J C19D H19L 109.5
H19K C19D H19L 109.5
C1B C19B H19D 109.5
C1B C19B H19E 109.5
H19D C19B H19E 109.5
C1B C19B H19F 109.5
H19D C19B H19F 109.5
H19E C19B H19F 109.5
C3A C21A H21G 109.5
C3A C21A H21H 109.5
H21G C21A H21H 109.5
C3A C21A H21I 109.5
H21G C21A H21I 109.5
H21H C21A H21I 109.5
C2D C20D H20J 109.5
C2D C20D H20K 109.5
H20J C20D H20K 109.5
C2D C20D H20L 109.5
H20J C20D H20L 109.5
H20K C20D H20L 109.5
C2B C20B H20D 109.5
C2B C20B H20E 109.5
H20D C20B H20E 109.5
C2B C20B H20F 109.5
H20D C20B H20F 109.5
H20E C20B H20F 109.5
C4A C22A H22G 109.5
C4A C22A H22H 109.5
H22G C22A H22H 109.5
C4A C22A H22I 109.5
H22G C22A H22I 109.5
H22H C22A H22I 109.5
C3D C21D H21J 109.5
C3D C21D H21K 109.5
H21J C21D H21K 109.5
C3D C21D H21L 109.5
H21J C21D H21L 109.5
H21K C21D H21L 109.5
C4B C22B H22D 109.5
C4B C22B H22E 109.5
H22D C22B H22E 109.5
C4B C22B H22F 109.5
H22D C22B H22F 109.5
H22E C22B H22F 109.5
C4D C22D H22J 109.5
C4D C22D H22K 109.5
H22J C22D H22K 109.5
C4D C22D H22L 109.5
H22J C22D H22L 109.5
H22K C22D H22L 109.5
C3B C21B H21D 109.5
C3B C21B H21E 109.5
H21D C21B H21E 109.5
C3B C21B H21F 109.5
H21D C21B H21F 109.5
H21E C21B H21F 109.5
C5A C6A C7A 119.0(5)
C5A C6A H6AA 120.5
C7A C6A H6AA 120.5
C9A N5A C5A 118.6(4)
C9A N5A Co1A 120.5(3)
C5A N5A Co1A 120.9(3)

loop_
_geom_bond_atom_site_label_1
_geom_bond_atom_site_label_2
_geom_bond_distance
C9C N5C 1.343(6)
C9C C8C 1.390(7)
C9C H9C 0.9500
C8C C7C 1.386(7)
C8C H8C 0.9500
C7C C6C 1.387(7)
C7C C10C 1.510(7)
C6C C5C 1.395(7)
C6C H6C 0.9500
C5C N5C 1.349(7)
C5C H5C 0.9500
C4C N4C 1.304(6)
C4C C3C 1.474(6)
C4C C22C 1.484(6)
C3C N3C 1.305(6)
C3C C21C 1.490(7)
C2C N2C 1.302(6)
C2C C1C 1.451(7)
C2C C20C 1.502(7)
C1C N1C 1.306(6)
C1C C19C 1.497(7)
C10C N6C 1.508(6)
C10C H10A 0.9900
C10C H10B 0.9900
C11C N6C 1.497(6)
C11C C12C 1.524(7)
C11C H11A 0.9900
C11C H11B 0.9900
C15C C16C 1.394(8)
C15C C14C 1.399(8)
C15C H15C 0.9500
C14C C13C 1.382(8)
C14C H14C 0.9500
C13C C18C 1.393(8)
C13C C12C 1.512(7)
C12C H12A 0.9900
C12C H12B 0.9900
C18C C17C 1.383(9)
C18C H18C 0.9500
C17C C16C 1.379(8)
C17C H17C 0.9500
C16C O5C 1.381(7)
Co1A N1A 1.886(4)
Co1A N3A 1.896(4)
Co1A N4A 1.898(4)
Co1A N2A 1.898(4)
Co1A N5A 1.958(4)
Co1A Cl1A 2.2436(13)
C19C H19A 0.9800
C19C H19B 0.9800
C19C H19C 0.9800
C1A N1A 1.300(6)
C1A C2A 1.472(7)
C1A C19A 1.489(7)
N1A O1A 1.330(5)
O1A H1A 0.8400
Co1B N2B 1.894(4)
Co1B N1B 1.899(4)
Co1B N3B 1.899(4)
Co1B N4B 1.912(4)
Co1B N5B 1.968(4)
Co1B Cl1B 2.2546(13)
C1B N1B 1.300(6)
C1B C2B 1.464(7)
C1B C19B 1.483(7)
N1B O1B 1.329(5)
O1B H1B 0.8400
O1C N1C 1.360(5)
N1C Co1C 1.899(4)
Co1C N4C 1.897(4)
Co1C N3C 1.899(4)
Co1C N2C 1.901(4)
Co1C N5C 1.954(4)
Co1C Cl1C 2.2643(13)
Co1D N1D 1.895(4)
Co1D N2D 1.895(4)
Co1D N4D 1.908(4)
Co1D N3D 1.909(4)
Co1D N5D 1.949(4)
Co1D Cl1D 2.2529(13)
O1D N1D 1.353(5)
C1D N1D 1.295(6)
C1D C2D 1.466(7)
C1D C19D 1.491(7)
C22C H22A 0.9800
C22C H22B 0.9800
C22C H22C 0.9800
C21C H21A 0.9800
C21C H21B 0.9800
C21C H21C 0.9800
C20C H20A 0.9800
C20C H20B 0.9800
C20C H20C 0.9800
O1W H1W 0.8700
O2A N2A 1.345(5)
C2A N2A 1.301(7)
C2A C20A 1.488(7)
O2B N2B 1.357(5)
C2B N2B 1.290(6)
C2B C20B 1.499(7)
O2D N2D 1.322(5)
O2D H2D 0.8400
C2D N2D 1.300(6)
C2D C20D 1.499(7)
O2C N2C 1.318(5)
O2C H2C 0.8400
O3A N3A 1.331(5)
O3A H3A 0.8400
O2W H2WA 0.8698
O2W H2WB 0.8701
C3A N3A 1.294(7)
C3A C4A 1.472(7)
C3A C21A 1.496(7)
O3B N3B 1.345(5)
O3B H3B 0.8400
C3B N3B 1.300(6)
C3B C4B 1.475(7)
C3B C21B 1.487(7)
O3D N3D 1.352(5)
C3D N3D 1.298(6)
C3D C4D 1.480(7)
C3D C21D 1.491(7)
O3C N3C 1.348(5)
O4A N4A 1.347(5)
O3W H3WA 0.8699
O3W H3WB 0.8699
C4A N4A 1.299(7)
C4A C22A 1.488(7)
O5A C16A 1.366(6)
O5A H5A 0.8400
O4W H4WA 0.8699
O4W H4WB 0.8699
O4D N4D 1.343(5)
O4D H4D 0.8400
C4D N4D 1.306(6)
C4D C22D 1.480(6)
O4C N4C 1.328(5)
O4C H4C 0.8400
O4B N4B 1.344(5)
C4B N4B 1.300(7)
C4B C22B 1.482(7)
C5A N5A 1.349(6)
C5A C6A 1.380(7)
C5A H5AA 0.9500
N6A C10A 1.495(6)
N6A C11A 1.500(6)
N6A H6A 0.91(6)
O5W H5W 0.8700
O5D C16D 1.365(6)
O5D H5D 0.8400
C5D N5D 1.349(6)
C5D C6D 1.383(7)
C5D H5D' 0.9500
N5D C9D 1.346(6)
O5C H5CA 0.8400
O5B C16B 1.366(6)
O5B H5B 0.8400
C5B N5B 1.344(6)
C5B C6B 1.380(7)
C5B H5BA 0.9500
N5B C9B 1.353(6)
C7A C6A 1.385(7)
C7A C8A 1.394(7)
C7A C10A 1.506(7)
O6W H6W 0.8701
N6D C11D 1.489(7)
N6D C10D 1.517(6)
N6D H6DA 0.9100
N6D H6DB 0.9100
C6D C7D 1.392(7)
C6D H6D 0.9500
N6C H6CA 0.9100
N6C H6CB 0.9100
N6B C11B 1.497(6)
N6B C10B 1.499(6)
N6B H6BA 0.9100
N6B H6BB 0.9100
C6B C7B 1.384(7)
C6B H6B 0.9500
C8A C9A 1.382(7)
C8A H8A 0.9500
O7W H7WA 0.8700
O7W H7WB 0.8700
C7D C8D 1.392(7)
C7D C10D 1.498(7)
C7B C8B 1.386(7)
C7B C10B 1.515(7)
C9A N5A 1.341(6)
C9A H9A 0.9500
O8W H8WA 0.8699
O8W H8WB 0.8701
C8D C9D 1.382(7)
C8D H8D 0.9500
C8B C9B 1.395(7)
C8B H8B 0.9500
C10A H10E 0.9900
C10A H10F 0.9900
O9W H9WA 0.8700
O9W H9WB 0.8701
C9D H9D 0.9500
C9B H9B 0.9500
C11A C12A 1.524(7)
C11A H11E 0.9900
C11A H11F 0.9900
O10W H10I 0.8699
O10W H10J 0.8699
C10D H10G 0.9900
C10D H10H 0.9900
C10B H10C 0.9900
C10B H10D 0.9900
C12A C13A 1.510(7)
C12A H12E 0.9900
C12A H12F 0.9900
C11D C12D 1.517(8)
C11D H11G 0.9900
C11D H11H 0.9900
C11B C12B 1.509(7)
C11B H11C 0.9900
C11B H11D 0.9900
C13A C14A 1.389(8)
C13A C18A 1.388(7)
C12D C13D 1.516(8)
C12D H12G 0.9900
C12D H12H 0.9900
C12B C13B 1.510(7)
C12B H12C 0.9900
C12B H12D 0.9900
C14A C15A 1.395(7)
C14A H14A 0.9500
C13D C18D 1.385(8)
C13D C14D 1.393(8)
C13B C14B 1.389(8)
C13B C18B 1.391(7)
C15A C16A 1.383(8)
C15A H15A 0.9500
C14D C15D 1.391(8)
C14D H14D 0.9500
C14B C15B 1.381(7)
C14B H14B 0.9500
C16A C17A 1.387(8)
C15D C16D 1.396(8)
C15D H15D 0.9500
C15B C16B 1.383(7)
C15B H15B 0.9500
C17A C18A 1.399(7)
C17A H17A 0.9500
C16D C17D 1.388(7)
C16B C17B 1.399(7)
C18A H18A 0.9500
C17D C18D 1.383(7)
C17D H17D 0.9500
C17B C18B 1.400(7)
C17B H17B 0.9500
C19A H19G 0.9800
C19A H19H 0.9800
C19A H19I 0.9800
C18D H18D 0.9500
C18B H18B 0.9500
C20A H20G 0.9800
C20A H20H 0.9800
C20A H20I 0.9800
C19D H19J 0.9800
C19D H19K 0.9800
C19D H19L 0.9800
C19B H19D 0.9800
C19B H19E 0.9800
C19B H19F 0.9800
C21A H21G 0.9800
C21A H21H 0.9800
C21A H21I 0.9800
C20D H20J 0.9800
C20D H20K 0.9800
C20D H20L 0.9800
C20B H20D 0.9800
C20B H20E 0.9800
C20B H20F 0.9800
C22A H22G 0.9800
C22A H22H 0.9800
C22A H22I 0.9800
C21D H21J 0.9800
C21D H21K 0.9800
C21D H21L 0.9800
C22B H22D 0.9800
C22B H22E 0.9800
C22B H22F 0.9800
C22D H22J 0.9800
C22D H22K 0.9800
C22D H22L 0.9800
C21B H21D 0.9800
C21B H21E 0.9800
C21B H21F 0.9800
C6A H6AA 0.9500

loop_
_geom_hbond_atom_site_label_D
_geom_hbond_atom_site_label_H
_geom_hbond_atom_site_label_A
_geom_hbond_distance_DH
_geom_hbond_distance_HA
_geom_hbond_distance_DA
_geom_hbond_angle_DHA
_geom_hbond_site_symmetry_A
C9C H9C O2C 0.95 2.64 3.286(6) 125.4 .
C9C H9C O3C 0.95 2.58 3.283(6) 131.2 .
C8C H8C Cl1A 0.95 2.90 3.799(5) 159.0 1_455
C5C H5C O1C 0.95 2.53 3.239(6) 131.5 .
C5C H5C O4C 0.95 2.62 3.268(6) 126.2 .
C10C H10A Cl1B 0.99 2.98 3.873(5) 151.1 1_455
C10C H10A O3B 0.99 2.62 3.166(6) 115.0 1_455
C10C H10B O1A 0.99 2.54 3.360(6) 139.6 1_455
C11C H11A O5B 0.99 2.41 3.394(7) 174.4 1_554
C11C H11B Cl1A 0.99 2.90 3.839(5) 159.5 1_455
C17C H17C Cl3 0.95 2.72 3.477(6) 137.0 1_545
O1A H1A O4A 0.84 1.66 2.476(5) 164.2 .
O1A H1A N4A 0.84 2.36 2.971(6) 130.6 .
O1B H1B O4B 0.84 1.68 2.503(5) 165.5 .
O1B H1B N4B 0.84 2.36 2.986(6) 131.9 .
C22C H22B O3D 0.98 2.56 3.533(6) 173.2 .
O1W H1W Cl4 0.87 2.29 3.147(4) 167.9 1_546
O2D H2D O3D 0.84 1.69 2.510(5) 165.9 .
O2D H2D N3D 0.84 2.35 2.980(5) 131.7 .
O2C H2C O3C 0.84 1.67 2.487(5) 165.2 .
O2C H2C N3C 0.84 2.35 2.965(5) 131.0 .
O3A H3A O2A 0.84 1.67 2.488(5) 165.2 .
O3A H3A N2A 0.84 2.35 2.968(6) 131.1 .
O2W H2WA Cl4 0.87 2.50 3.261(5) 147.0 1_546
O2W H2WB O3W 0.87 2.06 2.926(6) 171.8 .
O3B H3B O2B 0.84 1.68 2.489(5) 160.8 .
O3B H3B N2B 0.84 2.39 2.997(6) 129.7 .
O3W H3WA Cl1D 0.87 2.59 3.330(5) 143.5 1_646
O3W H3WB Cl2 0.87 2.35 3.198(5) 165.4 .
O5A H5A Cl5 0.84 2.38 3.098(5) 143.7 .
O4W H4WA Cl2 0.87 2.70 3.499(5) 154.1 .
O4W H4WB O5W 0.87 1.90 2.740(7) 163.2 .
O4D H4D O1D 0.84 1.66 2.480(5) 163.9 .
O4D H4D N1D 0.84 2.38 2.997(5) 130.5 .
O4C H4C O1C 0.84 1.69 2.510(5) 164.1 .
O4C H4C N1C 0.84 2.36 2.978(5) 130.9 .
C5A H5AA O1A 0.95 2.59 3.274(6) 128.8 .
C5A H5AA O4A 0.95 2.63 3.297(6) 128.1 .
N6A H6A Cl2 0.91(6) 2.19(6) 3.078(5) 163(6) .
O5W H5W O10W 0.87 2.33 3.120(7) 151.8 .
O5D H5D O6W 0.84 1.95 2.748(6) 157.0 .
C5D H5D' O4D 0.95 2.46 3.230(6) 137.6 .
O5C H5CA N6A 0.84 2.45 3.049(6) 129.3 .
O5B H5B O1W 0.84 1.86 2.671(5) 162.5 .
C5B H5BA O1B 0.95 2.64 3.260(6) 123.3 .
C5B H5BA O4B 0.95 2.58 3.292(6) 132.3 .
O6W H6W O3B 0.87 2.42 3.065(5) 130.9 .
O6W H6W O4A 0.87 2.45 3.249(6) 153.6 .
N6D H6DA Cl4 0.91 2.24 3.121(4) 161.9 .
N6D H6DB O10W 0.91 2.04 2.847(6) 147.0 .
C6D H6D Cl1A 0.95 2.70 3.577(5) 153.8 1_465
N6C H6CA Cl5 0.91 2.19 3.103(4) 176.7 1_564
N6C H6CB O9W 0.91 2.11 2.853(6) 137.9 .
N6B H6BA Cl3 0.91 2.27 3.054(5) 144.2 .
N6B H6BB O4W 0.91 1.91 2.745(7) 151.9 .
C8A H8A Cl1C 0.95 2.95 3.840(5) 156.2 1_646
O7W H7WA O5W 0.87 1.99 2.810(6) 157.1 .
O7W H7WB O9W 0.87 1.98 2.843(6) 173.2 .
C9A H9A O3A 0.95 2.49 3.173(6) 129.1 .
O8W H8WA Cl2 0.87 2.46 3.238(5) 149.5 .
O8W H8WB O7W 0.87 2.03 2.845(6) 155.8 .
C10A H10E O2D 0.99 2.45 2.976(6) 112.6 1_646
C10A H10E O4C 0.99 2.35 3.315(6) 164.1 1_646
O9W H9WA Cl2 0.87 2.32 3.182(4) 170.1 .
O9W H9WB O2B 0.87 2.01 2.872(5) 173.3 1_455
C9D H9D O2D 0.95 2.48 3.202(6) 132.9 .
C9B H9B O2B 0.95 2.57 3.299(6) 133.6 .
C9B H9B O3B 0.95 2.63 3.255(6) 123.5 .
C11A H11F Cl1C 0.99 2.86 3.444(5) 118.3 1_646
O10W H10I O2A 0.87 2.29 3.146(6) 167.1 1_465
O10W H10J Cl3 0.87 2.40 3.249(5) 167.0 .
C10D H10H Cl1A 0.99 2.96 3.756(6) 137.9 1_465
C10D H10H O3A 0.99 2.48 3.138(6) 123.7 1_465
C10B H10C O4D 0.99 2.61 3.524(6) 154.3 1_646
C10B H10D Cl1C 0.99 2.86 3.804(5) 158.8 1_656
C11D H11G O5A 0.99 2.61 3.138(7) 113.5 1_564
C12D H12G Cl4 0.99 2.85 3.638(7) 136.7 .
C17A H17A Cl5 0.95 2.82 3.472(6) 127.0 .
C19A H19I O2B 0.98 2.61 3.552(6) 160.5 .
C20A H20G Cl3 0.98 2.86 3.690(6) 143.0 1_645
C19D H19L O2W 0.98 2.56 3.412(8) 144.8 1_564
C19B H19D O5W 0.98 2.41 3.197(7) 136.9 1_655
C21A H21I O4B 0.98 2.63 3.607(6) 173.4 1_545
C20D H20K O1C 0.98 2.65 3.617(6) 171.5 .
C6A H6AA Cl1D 0.95 2.94 3.760(5) 145.9 1_646
